data_7046274
loop_
_publ_author_name
'Hill, Michael'
'Mahon, Mary F.'
'Pecharman, Anne-Frederique'

_publ_section_title
;
 Diborane Heterolysis: Breaking and Making B-B bonds at Magnesium
;
_journal_name_full 'Dalton Transactions'
_journal_paper_doi 10.1039/C8DT01451E
_journal_year 2018
_chemical_formula_moiety 'C45 H73 B3 Mg N2 O6'
_chemical_formula_sum 'C45 H73 B3 Mg N2 O6'
_chemical_formula_weight 794.79
_chemical_name_systematic
;
 ?
;
_space_group_crystal_system monoclinic
_space_group_IT_number 14
_space_group_name_Hall '-P 2ybc'
_space_group_name_H-M_alt 'P 1 21/c 1'
_symmetry_space_group_name_Hall '-P 2ybc'
_symmetry_space_group_name_H-M 'P 1 21/c 1'
_atom_sites_solution_hydrogens mixed
_atom_sites_solution_primary iterative
_audit_creation_date 2017-08-01
_audit_creation_method
;
Olex2 1.2
(compiled 2017.07.20 svn.r3457 for OlexSys, GUI svn.r5370)
;
_audit_update_record
;
2018-02-19 deposited with the CCDC.
2018-05-09 downloaded from the CCDC.
;
_cell_angle_alpha 90
_cell_angle_beta 105.051(3)
_cell_angle_gamma 90
_cell_formula_units_Z 4
_cell_length_a 12.8409(4)
_cell_length_b 35.1364(8)
_cell_length_c 11.0846(2)
_cell_measurement_reflns_used 6210
_cell_measurement_temperature 150.01(10)
_cell_measurement_theta_max 72.6400
_cell_measurement_theta_min 3.5630
_cell_volume 4829.6(2)
_computing_cell_refinement 'CrysAlisPro 1.171.38.41 (Rigaku OD, 2015)'
_computing_data_collection 'CrysAlisPro 1.171.38.41 (Rigaku OD, 2015)'
_computing_data_reduction 'CrysAlisPro 1.171.38.41 (Rigaku OD, 2015)'
_computing_molecular_graphics 'Olex2 (Dolomanov et al., 2009)'
_computing_publication_material 'Olex2 (Dolomanov et al., 2009)'
_computing_structure_refinement 'ShelXL (Sheldrick, 2015)'
_computing_structure_solution 'olex2.solve (Bourhis et al., 2015)'
_diffrn_ambient_environment N~2~
_diffrn_ambient_temperature 150.01(10)
_diffrn_detector 'CCD plate'
_diffrn_detector_area_resol_mean 8.1150
_diffrn_detector_type EosS2
_diffrn_measured_fraction_theta_full 0.999
_diffrn_measured_fraction_theta_max 0.982
_diffrn_measurement_device 'four-circle diffractometer'
_diffrn_measurement_device_type 'SuperNova, Dual, Cu at zero, EosS2'
_diffrn_measurement_method '\w scans'
_diffrn_radiation_monochromator mirror
_diffrn_radiation_probe x-ray
_diffrn_radiation_type CuK\a
_diffrn_radiation_wavelength 1.54184
_diffrn_reflns_av_R_equivalents 0.0559
_diffrn_reflns_av_unetI/netI 0.0572
_diffrn_reflns_Laue_measured_fraction_full 0.999
_diffrn_reflns_Laue_measured_fraction_max 0.982
_diffrn_reflns_limit_h_max 15
_diffrn_reflns_limit_h_min -15
_diffrn_reflns_limit_k_max 42
_diffrn_reflns_limit_k_min -43
_diffrn_reflns_limit_l_max 9
_diffrn_reflns_limit_l_min -13
_diffrn_reflns_number 33036
_diffrn_reflns_point_group_measured_fraction_full 0.999
_diffrn_reflns_point_group_measured_fraction_max 0.982
_diffrn_reflns_theta_full 67.684
_diffrn_reflns_theta_max 73.255
_diffrn_reflns_theta_min 2.515
_diffrn_source 'micro-focus sealed X-ray tube'
_diffrn_source_type 'SuperNova (Cu) X-ray Source'
_exptl_absorpt_coefficient_mu 0.662
_exptl_absorpt_correction_T_max 0.990
_exptl_absorpt_correction_T_min 0.976
_exptl_absorpt_correction_type gaussian
_exptl_absorpt_process_details
;
CrysAlisPro 1.171.38.41 (Rigaku Oxford Diffraction, 2015)
Numerical absorption correction based on gaussian integration over
            a multifaceted crystal model
Empirical absorption correction using spherical harmonics,
 implemented in SCALE3 ABSPACK scaling algorithm.
;
_exptl_crystal_colour colorless
_exptl_crystal_density_diffrn 1.093
_exptl_crystal_description block
_exptl_crystal_F_000 1728
_exptl_crystal_size_max 0.233
_exptl_crystal_size_mid 0.078
_exptl_crystal_size_min 0.066
_refine_diff_density_max 0.400
_refine_diff_density_min -0.196
_refine_diff_density_rms 0.047
_refine_ls_extinction_method none
_refine_ls_goodness_of_fit_ref 1.057
_refine_ls_hydrogen_treatment mixed
_refine_ls_matrix_type full
_refine_ls_number_parameters 540
_refine_ls_number_reflns 9514
_refine_ls_number_restraints 0
_refine_ls_restrained_S_all 1.057
_refine_ls_R_factor_all 0.0868
_refine_ls_R_factor_gt 0.0574
_refine_ls_shift/su_max 0.000
_refine_ls_shift/su_mean 0.000
_refine_ls_structure_factor_coef Fsqd
_refine_ls_weighting_details 'w=1/[\s^2^(Fo^2^)+(0.0638P)^2^+1.3632P] where P=(Fo^2^+2Fc^2^)/3'
_refine_ls_weighting_scheme calc
_refine_ls_wR_factor_gt 0.1361
_refine_ls_wR_factor_ref 0.1507
_reflns_Friedel_coverage 0.000
_reflns_number_gt 6774
_reflns_number_total 9514
_reflns_threshold_expression 'I > 2\s(I)'
_cod_data_source_file c8dt01451e2.cif
_cod_data_source_block s17msh86
_cod_database_code 7046274
_shelxl_version_number 2014-3
_shelx_space_group_comment
;
The symmetry employed for this shelxl refinement is uniquely defined
by the following loop, which should always be used as a source of
symmetry information in preference to the above space-group names.
They are only intended as comments.
;
_olex2_refinement_description
;
1. Fixed Uiso
 At 1.2 times of:
  All C(H) groups, All C(H,H) groups
 At 1.5 times of:
  All C(H,H,H) groups
2.a Ternary CH refined with riding coordinates:
 C12(H12), C15(H15), C24(H24), C27(H27)
2.b Secondary CH2 refined with riding coordinates:
 C30(H30A,H30B), C34(H34A,H34B), C35(H35A,H35B)
2.c Aromatic/amide H refined with riding coordinates:
 C3(H3), C8(H8), C9(H9), C10(H10), C20(H20), C21(H21), C22(H22)
2.d Idealised Me refined as rotating group:
 C1(H1A,H1B,H1C), C5(H5A,H5B,H5C), C13(H13A,H13B,H13C), C14(H14A,H14B,H14C),
 C16(H16A,H16B,H16C), C17(H17A,H17B,H17C), C25(H25A,H25B,H25C), C26(H26A,H26B,
 H26C), C28(H28A,H28B,H28C), C29(H29A,H29B,H29C), C32(H32A,H32B,H32C), C33(H33A,
 H33B,H33C), C37(H37A,H37B,H37C), C38(H38A,H38B,H38C), C42(H42A,H42B,H42C),
 C43(H43A,H43B,H43C), C44(H44A,H44B,H44C), C45(H45A,H45B,H45C)
;
_olex2_submission_special_instructions 'No special instructions were received'
_oxdiff_exptl_absorpt_empirical_details
;
Empirical correction (ABSPACK) includes:
- Absorption correction using spherical harmonics
- Frame scaling
;
_oxdiff_exptl_absorpt_empirical_full_max 1.685
_oxdiff_exptl_absorpt_empirical_full_min 0.761

loop_
_space_group_symop_operation_xyz
'x, y, z'
'-x, y+1/2, -z+1/2'
'-x, -y, -z'
'x, -y-1/2, z-1/2'

loop_
_atom_site_label
_atom_site_type_symbol
_atom_site_fract_x
_atom_site_fract_y
_atom_site_fract_z
_atom_site_U_iso_or_equiv
_atom_site_adp_type
_atom_site_occupancy
_atom_site_site_symmetry_order
_atom_site_calc_flag
_atom_site_refinement_flags_posn
Mg1 Mg 0.76393(5) 0.11783(2) 0.76298(6) 0.02167(15) Uani 1 1 d .
O1 O 0.85928(12) 0.15679(4) 0.71069(13) 0.0256(3) Uani 1 1 d .
O2 O 0.94008(16) 0.21538(5) 0.79344(16) 0.0400(4) Uani 1 1 d .
O3 O 0.83991(13) 0.12463(4) 0.93472(13) 0.0277(3) Uani 1 1 d .
O4 O 0.81923(14) 0.18833(5) 1.01360(14) 0.0329(3) Uani 1 1 d .
O5 O 1.09576(14) 0.13464(5) 1.05836(17) 0.0431(4) Uani 1 1 d .
O6 O 1.07124(14) 0.19452(5) 1.12013(17) 0.0422(4) Uani 1 1 d .
N1 N 0.61142(14) 0.12950(5) 0.65868(16) 0.0255(4) Uani 1 1 d .
N2 N 0.77365(15) 0.06609(5) 0.68595(17) 0.0274(4) Uani 1 1 d .
C1 C 0.5060(2) 0.13702(9) 0.4395(2) 0.0460(6) Uani 1 1 d .
H1A H 0.5339 0.1594 0.4089 0.069 Uiso 1 1 calc GR
H1B H 0.4475 0.1440 0.4741 0.069 Uiso 1 1 calc GR
H1C H 0.4806 0.1194 0.3720 0.069 Uiso 1 1 calc GR
C2 C 0.59428(17) 0.11854(7) 0.5394(2) 0.0297(4) Uani 1 1 d .
C3 C 0.65340(19) 0.09038(7) 0.4974(2) 0.0321(5) Uani 1 1 d .
H3 H 0.6417 0.0891 0.4111 0.039 Uiso 1 1 calc R
C4 C 0.72768(18) 0.06363(6) 0.5646(2) 0.0305(5) Uani 1 1 d .
C5 C 0.7539(3) 0.03079(8) 0.4883(3) 0.0475(6) Uani 1 1 d .
H5A H 0.7005 0.0294 0.4098 0.071 Uiso 1 1 calc GR
H5B H 0.7542 0.0074 0.5333 0.071 Uiso 1 1 calc GR
H5C H 0.8236 0.0348 0.4738 0.071 Uiso 1 1 calc GR
C6 C 0.83729(19) 0.03445(6) 0.7476(2) 0.0333(5) Uani 1 1 d .
C7 C 0.7889(2) 0.00754(7) 0.8095(3) 0.0424(6) Uani 1 1 d .
C8 C 0.8507(3) -0.02314(8) 0.8665(3) 0.0583(8) Uani 1 1 d .
H8 H 0.8195 -0.0413 0.9073 0.070 Uiso 1 1 calc R
C9 C 0.9560(3) -0.02747(9) 0.8644(4) 0.0704(11) Uani 1 1 d .
H9 H 0.9950 -0.0486 0.9014 0.084 Uiso 1 1 calc R
C10 C 1.0040(2) -0.00028(8) 0.8071(4) 0.0600(9) Uani 1 1 d .
H10 H 1.0761 -0.0031 0.8073 0.072 Uiso 1 1 calc R
C11 C 0.9468(2) 0.03132(7) 0.7490(3) 0.0427(6) Uani 1 1 d .
C12 C 1.0050(2) 0.06225(7) 0.6961(3) 0.0432(6) Uani 1 1 d .
H12 H 0.9518 0.0813 0.6548 0.052 Uiso 1 1 calc R
C13 C 1.0864(3) 0.08152(9) 0.8025(3) 0.0564(8) Uani 1 1 d .
H13A H 1.0497 0.0925 0.8593 0.085 Uiso 1 1 calc GR
H13B H 1.1232 0.1012 0.7696 0.085 Uiso 1 1 calc GR
H13C H 1.1378 0.0631 0.8459 0.085 Uiso 1 1 calc GR
C14 C 1.0621(3) 0.04710(12) 0.6007(4) 0.0790(12) Uani 1 1 d .
H14A H 1.1176 0.0295 0.6409 0.119 Uiso 1 1 calc GR
H14B H 1.0937 0.0679 0.5667 0.119 Uiso 1 1 calc GR
H14C H 1.0108 0.0343 0.5346 0.119 Uiso 1 1 calc GR
C15 C 0.6728(2) 0.01118(8) 0.8134(3) 0.0488(7) Uani 1 1 d .
H15 H 0.6533 0.0381 0.8006 0.059 Uiso 1 1 calc R
C16 C 0.6547(3) -0.00034(11) 0.9388(3) 0.0683(9) Uani 1 1 d .
H16A H 0.6647 -0.0273 0.9499 0.103 Uiso 1 1 calc GR
H16B H 0.5826 0.0063 0.9408 0.103 Uiso 1 1 calc GR
H16C H 0.7054 0.0127 1.0047 0.103 Uiso 1 1 calc GR
C17 C 0.5984(3) -0.01075(14) 0.7088(4) 0.0797(12) Uani 1 1 d .
H17A H 0.6035 -0.0007 0.6299 0.120 Uiso 1 1 calc GR
H17B H 0.5256 -0.0083 0.7151 0.120 Uiso 1 1 calc GR
H17C H 0.6188 -0.0371 0.7147 0.120 Uiso 1 1 calc GR
C18 C 0.52794(17) 0.15061(6) 0.6948(2) 0.0281(4) Uani 1 1 d .
C19 C 0.44719(18) 0.13007(7) 0.7304(2) 0.0355(5) Uani 1 1 d .
C20 C 0.3690(2) 0.14999(8) 0.7708(3) 0.0452(6) Uani 1 1 d .
H20 H 0.3148 0.1366 0.7942 0.054 Uiso 1 1 calc R
C21 C 0.3702(2) 0.18927(9) 0.7769(3) 0.0482(7) Uani 1 1 d .
H21 H 0.3175 0.2022 0.8046 0.058 Uiso 1 1 calc R
C22 C 0.4495(2) 0.20921(7) 0.7417(3) 0.0398(5) Uani 1 1 d .
H22 H 0.4500 0.2356 0.7461 0.048 Uiso 1 1 calc R
C23 C 0.52942(18) 0.19061(7) 0.6997(2) 0.0299(5) Uani 1 1 d .
C24 C 0.6135(2) 0.21437(6) 0.6608(2) 0.0332(5) Uani 1 1 d .
H24 H 0.6639 0.1970 0.6358 0.040 Uiso 1 1 calc R
C25 C 0.6776(2) 0.23866(7) 0.7692(2) 0.0378(5) Uani 1 1 d .
H25A H 0.6312 0.2577 0.7895 0.057 Uiso 1 1 calc GR
H25B H 0.7362 0.2508 0.7454 0.057 Uiso 1 1 calc GR
H25C H 0.7056 0.2228 0.8407 0.057 Uiso 1 1 calc GR
C26 C 0.5632(3) 0.24014(9) 0.5492(3) 0.0541(7) Uani 1 1 d .
H26A H 0.5227 0.2249 0.4811 0.081 Uiso 1 1 calc GR
H26B H 0.6192 0.2534 0.5236 0.081 Uiso 1 1 calc GR
H26C H 0.5160 0.2582 0.5729 0.081 Uiso 1 1 calc GR
C27 C 0.4419(2) 0.08698(8) 0.7229(3) 0.0479(7) Uani 1 1 d .
H27 H 0.5143 0.0777 0.7250 0.057 Uiso 1 1 calc R
C28 C 0.3665(4) 0.07392(11) 0.6010(4) 0.0787(12) Uani 1 1 d .
H28A H 0.2949 0.0828 0.5959 0.118 Uiso 1 1 calc GR
H28B H 0.3664 0.0466 0.5974 0.118 Uiso 1 1 calc GR
H28C H 0.3905 0.0840 0.5323 0.118 Uiso 1 1 calc GR
C29 C 0.4081(3) 0.06866(10) 0.8321(3) 0.0614(8) Uani 1 1 d .
H29A H 0.4539 0.0778 0.9095 0.092 Uiso 1 1 calc GR
H29B H 0.4147 0.0415 0.8280 0.092 Uiso 1 1 calc GR
H29C H 0.3346 0.0752 0.8274 0.092 Uiso 1 1 calc GR
C30 C 0.86907(19) 0.16601(7) 0.58605(19) 0.0317(5) Uani 1 1 d .
H30A H 0.8015 0.1766 0.5371 0.038 Uiso 1 1 calc R
H30B H 0.8833 0.1429 0.5451 0.038 Uiso 1 1 calc R
C31 C 0.95919(19) 0.19435(7) 0.5906(2) 0.0311(5) Uani 1 1 d .
C32 C 0.9510(2) 0.20840(9) 0.4578(2) 0.0484(7) Uani 1 1 d .
H32A H 0.9641 0.1876 0.4076 0.073 Uiso 1 1 calc GR
H32B H 1.0036 0.2280 0.4602 0.073 Uiso 1 1 calc GR
H32C H 0.8801 0.2184 0.4224 0.073 Uiso 1 1 calc GR
C33 C 1.0690(2) 0.17609(9) 0.6444(3) 0.0480(7) Uani 1 1 d .
H33A H 1.0767 0.1698 0.7306 0.072 Uiso 1 1 calc GR
H33B H 1.1247 0.1936 0.6381 0.072 Uiso 1 1 calc GR
H33C H 1.0747 0.1534 0.5985 0.072 Uiso 1 1 calc GR
C34 C 0.9421(3) 0.22752(7) 0.6696(3) 0.0447(6) Uani 1 1 d .
H34A H 0.9998 0.2459 0.6757 0.054 Uiso 1 1 calc R
H34B H 0.8745 0.2400 0.6297 0.054 Uiso 1 1 calc R
C35 C 0.8286(2) 0.10787(7) 1.0482(2) 0.0374(5) Uani 1 1 d .
H35A H 0.8995 0.1040 1.1045 0.045 Uiso 1 1 calc R
H35B H 0.7944 0.0832 1.0301 0.045 Uiso 1 1 calc R
C36 C 0.7616(2) 0.13284(8) 1.1117(2) 0.0428(6) Uani 1 1 d .
C37 C 0.6448(3) 0.13454(12) 1.0336(3) 0.0634(9) Uani 1 1 d .
H37A H 0.6419 0.1466 0.9550 0.095 Uiso 1 1 calc GR
H37B H 0.6027 0.1489 1.0775 0.095 Uiso 1 1 calc GR
H37C H 0.6164 0.1092 1.0192 0.095 Uiso 1 1 calc GR
C38 C 0.7680(3) 0.11574(11) 1.2407(3) 0.0679(10) Uani 1 1 d .
H38A H 0.7354 0.0910 1.2308 0.102 Uiso 1 1 calc GR
H38B H 0.7303 0.1319 1.2850 0.102 Uiso 1 1 calc GR
H38C H 0.8421 0.1136 1.2870 0.102 Uiso 1 1 calc GR
C39 C 0.8109(2) 0.17276(8) 1.1272(2) 0.0382(5) Uani 1 1 d .
H39A H 0.884(2) 0.1711(8) 1.190(3) 0.042(8) Uiso 1 1 d .
H39B H 0.764(3) 0.1896(9) 1.159(3) 0.054(9) Uiso 1 1 d .
C40 C 1.1866(2) 0.18838(8) 1.1561(3) 0.0432(6) Uani 1 1 d .
C41 C 1.1935(2) 0.14441(8) 1.1529(3) 0.0442(6) Uani 1 1 d .
C42 C 1.2898(2) 0.12924(10) 1.1123(3) 0.0625(9) Uani 1 1 d .
H42A H 1.2841 0.1367 1.0275 0.094 Uiso 1 1 calc GR
H42B H 1.2912 0.1020 1.1182 0.094 Uiso 1 1 calc GR
H42C H 1.3550 0.1395 1.1656 0.094 Uiso 1 1 calc GR
C43 C 1.1853(3) 0.12615(10) 1.2748(3) 0.0615(9) Uani 1 1 d .
H43A H 1.2498 0.1314 1.3392 0.092 Uiso 1 1 calc GR
H43B H 1.1767 0.0991 1.2636 0.092 Uiso 1 1 calc GR
H43C H 1.1242 0.1364 1.2985 0.092 Uiso 1 1 calc GR
C44 C 1.2314(3) 0.20790(11) 1.0574(3) 0.0653(9) Uani 1 1 d .
H44A H 1.3085 0.2055 1.0795 0.098 Uiso 1 1 calc GR
H44B H 1.2120 0.2344 1.0527 0.098 Uiso 1 1 calc GR
H44C H 1.2018 0.1961 0.9777 0.098 Uiso 1 1 calc GR
C45 C 1.2318(3) 0.20649(9) 1.2842(3) 0.0613(9) Uani 1 1 d .
H45A H 1.1959 0.1960 1.3425 0.092 Uiso 1 1 calc GR
H45B H 1.2202 0.2335 1.2782 0.092 Uiso 1 1 calc GR
H45C H 1.3077 0.2014 1.3123 0.092 Uiso 1 1 calc GR
B1 B 0.8974(2) 0.18186(7) 0.8134(2) 0.0271(5) Uani 1 1 d .
B2 B 0.8909(2) 0.16544(7) 0.9586(2) 0.0273(5) Uani 1 1 d .
B3 B 1.0222(2) 0.16383(7) 1.0510(2) 0.0309(5) Uani 1 1 d .

loop_
_atom_site_aniso_label
_atom_site_aniso_U_11
_atom_site_aniso_U_22
_atom_site_aniso_U_33
_atom_site_aniso_U_23
_atom_site_aniso_U_13
_atom_site_aniso_U_12
Mg1 0.0225(3) 0.0191(3) 0.0223(3) -0.0012(2) 0.0039(2) -0.0017(2)
O1 0.0282(7) 0.0248(7) 0.0231(7) -0.0005(6) 0.0052(6) -0.0073(6)
O2 0.0591(11) 0.0264(8) 0.0360(9) -0.0052(7) 0.0151(8) -0.0139(8)
O3 0.0364(8) 0.0246(7) 0.0204(7) 0.0001(5) 0.0045(6) -0.0040(6)
O4 0.0396(9) 0.0320(8) 0.0265(8) -0.0001(6) 0.0076(7) 0.0060(7)
O5 0.0363(9) 0.0371(9) 0.0489(10) -0.0109(8) -0.0017(8) 0.0040(7)
O6 0.0346(9) 0.0367(9) 0.0471(10) -0.0124(8) -0.0045(7) 0.0026(7)
N1 0.0219(8) 0.0258(9) 0.0277(9) 0.0015(7) 0.0046(7) -0.0015(7)
N2 0.0281(9) 0.0211(8) 0.0334(10) -0.0038(7) 0.0087(7) -0.0032(7)
C1 0.0426(14) 0.0593(17) 0.0289(12) 0.0036(11) -0.0036(10) 0.0037(12)
C2 0.0271(10) 0.0348(11) 0.0247(10) 0.0029(9) 0.0023(8) -0.0068(9)
C3 0.0357(12) 0.0377(12) 0.0225(10) -0.0045(9) 0.0068(9) -0.0089(9)
C4 0.0329(11) 0.0258(11) 0.0361(12) -0.0081(9) 0.0149(9) -0.0097(9)
C5 0.0602(17) 0.0387(14) 0.0451(14) -0.0173(11) 0.0165(13) -0.0051(12)
C6 0.0354(12) 0.0183(10) 0.0452(13) -0.0061(9) 0.0085(10) -0.0009(8)
C7 0.0458(14) 0.0228(11) 0.0570(16) 0.0042(10) 0.0105(12) 0.0003(10)
C8 0.0584(18) 0.0258(13) 0.088(2) 0.0150(14) 0.0137(17) 0.0032(12)
C9 0.058(2) 0.0276(14) 0.118(3) 0.0108(16) 0.010(2) 0.0123(13)
C10 0.0381(14) 0.0304(14) 0.107(3) -0.0018(15) 0.0104(16) 0.0084(11)
C11 0.0369(13) 0.0246(11) 0.0641(17) -0.0085(11) 0.0086(12) 0.0016(10)
C12 0.0312(12) 0.0349(13) 0.0647(17) -0.0085(12) 0.0144(12) 0.0003(10)
C13 0.0477(16) 0.0398(15) 0.078(2) -0.0042(14) 0.0097(15) -0.0108(13)
C14 0.075(2) 0.073(2) 0.106(3) -0.033(2) 0.054(2) -0.018(2)
C15 0.0464(15) 0.0356(14) 0.0666(18) 0.0171(13) 0.0184(14) 0.0014(11)
C16 0.070(2) 0.063(2) 0.079(2) 0.0216(18) 0.0304(19) 0.0004(17)
C17 0.0498(19) 0.110(3) 0.077(2) 0.000(2) 0.0124(18) -0.020(2)
C18 0.0215(10) 0.0323(11) 0.0287(10) 0.0032(9) 0.0031(8) 0.0024(8)
C19 0.0243(11) 0.0384(13) 0.0437(13) 0.0056(10) 0.0087(9) -0.0009(9)
C20 0.0276(12) 0.0500(15) 0.0618(17) 0.0086(13) 0.0188(12) 0.0019(11)
C21 0.0321(13) 0.0524(16) 0.0649(18) 0.0001(13) 0.0213(13) 0.0093(11)
C22 0.0365(13) 0.0343(13) 0.0497(14) 0.0012(11) 0.0135(11) 0.0061(10)
C23 0.0269(10) 0.0323(11) 0.0297(11) 0.0044(9) 0.0059(9) 0.0027(9)
C24 0.0379(12) 0.0275(11) 0.0367(12) 0.0034(9) 0.0138(10) 0.0021(9)
C25 0.0400(13) 0.0328(12) 0.0401(13) 0.0061(10) 0.0093(10) -0.0022(10)
C26 0.070(2) 0.0543(17) 0.0346(14) 0.0154(12) 0.0068(13) -0.0074(15)
C27 0.0345(13) 0.0374(14) 0.077(2) 0.0063(13) 0.0240(13) -0.0044(11)
C28 0.104(3) 0.057(2) 0.078(2) -0.0119(18) 0.029(2) -0.036(2)
C29 0.0565(18) 0.0518(18) 0.076(2) 0.0198(16) 0.0181(16) -0.0061(14)
C30 0.0377(12) 0.0382(12) 0.0184(9) 0.0000(9) 0.0059(8) -0.0070(10)
C31 0.0332(12) 0.0330(12) 0.0267(11) 0.0064(9) 0.0073(9) -0.0022(9)
C32 0.0536(16) 0.0556(17) 0.0382(14) 0.0133(12) 0.0159(12) -0.0080(13)
C33 0.0332(13) 0.0647(19) 0.0477(15) 0.0116(13) 0.0132(11) 0.0016(12)
C34 0.0661(18) 0.0272(12) 0.0443(14) 0.0047(10) 0.0207(13) -0.0095(12)
C35 0.0516(14) 0.0309(12) 0.0278(11) 0.0054(9) 0.0068(10) -0.0050(10)
C36 0.0506(15) 0.0530(15) 0.0268(12) 0.0054(11) 0.0138(11) -0.0034(12)
C37 0.0434(16) 0.092(3) 0.0589(19) 0.0025(17) 0.0204(14) -0.0090(16)
C38 0.102(3) 0.070(2) 0.0404(16) 0.0080(15) 0.0343(18) -0.010(2)
C39 0.0489(14) 0.0400(13) 0.0260(11) -0.0031(10) 0.0101(10) 0.0067(11)
C40 0.0353(13) 0.0403(14) 0.0458(14) -0.0012(11) -0.0040(11) -0.0017(10)
C41 0.0335(13) 0.0410(14) 0.0505(15) -0.0040(12) -0.0026(11) 0.0049(11)
C42 0.0404(16) 0.063(2) 0.078(2) -0.0138(17) 0.0048(15) 0.0127(14)
C43 0.0553(18) 0.0558(19) 0.0601(18) 0.0187(15) -0.0089(15) -0.0034(15)
C44 0.0488(18) 0.065(2) 0.077(2) 0.0153(17) 0.0082(16) -0.0120(15)
C45 0.0511(17) 0.0513(18) 0.0659(19) -0.0161(15) -0.0131(15) -0.0035(14)
B1 0.0267(11) 0.0247(11) 0.0278(12) -0.0018(9) 0.0035(9) -0.0009(9)
B2 0.0326(12) 0.0255(11) 0.0215(10) -0.0006(9) 0.0027(9) -0.0013(9)
B3 0.0342(13) 0.0280(12) 0.0291(12) -0.0036(10) 0.0055(10) 0.0002(10)

loop_
_atom_type_symbol
_atom_type_description
_atom_type_scat_dispersion_real
_atom_type_scat_dispersion_imag
_atom_type_scat_source
C C 0.0181 0.0091 'International Tables Vol C Tables 4.2.6.8 and 6.1.1.4'
H H 0.0000 0.0000 'International Tables Vol C Tables 4.2.6.8 and 6.1.1.4'
B B 0.0090 0.0039 'International Tables Vol C Tables 4.2.6.8 and 6.1.1.4'
Mg Mg 0.1719 0.1771 'International Tables Vol C Tables 4.2.6.8 and 6.1.1.4'
N N 0.0311 0.0180 'International Tables Vol C Tables 4.2.6.8 and 6.1.1.4'
O O 0.0492 0.0322 'International Tables Vol C Tables 4.2.6.8 and 6.1.1.4'

loop_
_geom_angle_atom_site_label_1
_geom_angle_atom_site_label_2
_geom_angle_atom_site_label_3
_geom_angle
O1 Mg1 N1 105.39(7)
O1 Mg1 N2 112.28(7)
O3 Mg1 O1 90.59(7)
O3 Mg1 N1 134.77(8)
O3 Mg1 N2 117.36(8)
N2 Mg1 N1 95.54(8)
C30 O1 Mg1 129.15(13)
B1 O1 Mg1 107.37(13)
B1 O1 C30 121.69(17)
B1 O2 C34 121.67(19)
C35 O3 Mg1 132.94(14)
C35 O3 B2 111.14(16)
B2 O3 Mg1 111.36(12)
C39 O4 B2 111.18(18)
B3 O5 C41 108.45(19)
B3 O6 C40 108.9(2)
C2 N1 Mg1 112.90(15)
C2 N1 C18 118.56(18)
C18 N1 Mg1 128.24(14)
C4 N2 Mg1 115.25(15)
C4 N2 C6 118.67(18)
C6 N2 Mg1 125.52(14)
N1 C2 C1 120.0(2)
N1 C2 C3 124.6(2)
C3 C2 C1 115.4(2)
C2 C3 C4 130.4(2)
N2 C4 C3 123.8(2)
N2 C4 C5 120.7(2)
C3 C4 C5 115.5(2)
C7 C6 N2 118.9(2)
C7 C6 C11 120.7(2)
C11 C6 N2 120.5(2)
C6 C7 C15 121.5(2)
C8 C7 C6 118.2(3)
C8 C7 C15 120.3(3)
C9 C8 C7 121.9(3)
C8 C9 C10 119.6(3)
C9 C10 C11 121.4(3)
C6 C11 C12 122.0(2)
C10 C11 C6 118.2(3)
C10 C11 C12 119.7(3)
C11 C12 C14 112.9(2)
C13 C12 C11 109.1(3)
C13 C12 C14 109.6(3)
C7 C15 C16 113.0(3)
C7 C15 C17 111.6(3)
C17 C15 C16 110.5(3)
C19 C18 N1 118.1(2)
C19 C18 C23 120.5(2)
C23 C18 N1 121.4(2)
C18 C19 C27 121.6(2)
C20 C19 C18 118.7(2)
C20 C19 C27 119.6(2)
C21 C20 C19 121.2(2)
C22 C21 C20 119.7(2)
C21 C22 C23 121.3(2)
C18 C23 C24 122.9(2)
C22 C23 C18 118.5(2)
C22 C23 C24 118.6(2)
C23 C24 C25 111.26(19)
C23 C24 C26 111.9(2)
C25 C24 C26 109.4(2)
C19 C27 C29 113.2(3)
C28 C27 C19 111.1(3)
C28 C27 C29 109.4(3)
O1 C30 C31 111.54(17)
C30 C31 C32 108.5(2)
C30 C31 C33 110.9(2)
C33 C31 C32 109.8(2)
C34 C31 C30 107.6(2)
C34 C31 C32 109.0(2)
C34 C31 C33 111.0(2)
O2 C34 C31 111.40(19)
O3 C35 C36 111.6(2)
C35 C36 C37 110.5(2)
C35 C36 C38 107.8(3)
C35 C36 C39 108.3(2)
C37 C36 C38 110.5(3)
C37 C36 C39 110.1(3)
C39 C36 C38 109.5(2)
O4 C39 C36 112.48(19)
O6 C40 C41 101.7(2)
O6 C40 C44 106.5(2)
O6 C40 C45 108.0(2)
C44 C40 C41 113.4(3)
C44 C40 C45 110.9(3)
C45 C40 C41 115.3(2)
O5 C41 C40 102.06(19)
O5 C41 C42 108.8(2)
O5 C41 C43 107.1(2)
C42 C41 C40 114.4(3)
C42 C41 C43 111.3(3)
C43 C41 C40 112.4(3)
O1 B1 B2 116.62(18)
O2 B1 O1 118.8(2)
O2 B1 B2 124.47(19)
O3 B2 B1 105.42(16)
O3 B2 B3 111.67(18)
O4 B2 O3 106.97(18)
O4 B2 B1 112.95(18)
O4 B2 B3 113.04(18)
B3 B2 B1 106.59(18)
O5 B3 B2 127.2(2)
O6 B3 O5 110.0(2)
O6 B3 B2 122.5(2)

loop_
_geom_bond_atom_site_label_1
_geom_bond_atom_site_label_2
_geom_bond_distance
Mg1 O1 2.0193(15)
Mg1 O3 1.9153(15)
Mg1 N1 2.0406(18)
Mg1 N2 2.0262(19)
O1 C30 1.456(2)
O1 B1 1.422(3)
O2 C34 1.444(3)
O2 B1 1.341(3)
O3 C35 1.430(3)
O3 B2 1.570(3)
O4 C39 1.403(3)
O4 B2 1.468(3)
O5 C41 1.452(3)
O5 B3 1.382(3)
O6 C40 1.447(3)
O6 B3 1.377(3)
N1 C2 1.339(3)
N1 C18 1.443(3)
N2 C4 1.324(3)
N2 C6 1.442(3)
C1 C2 1.511(3)
C2 C3 1.398(3)
C3 C4 1.406(3)
C4 C5 1.519(3)
C6 C7 1.404(4)
C6 C11 1.407(4)
C7 C8 1.389(4)
C7 C15 1.508(4)
C8 C9 1.367(5)
C9 C10 1.378(5)
C10 C11 1.393(4)
C11 C12 1.520(4)
C12 C13 1.517(4)
C12 C14 1.530(4)
C15 C16 1.522(4)
C15 C17 1.509(5)
C18 C19 1.401(3)
C18 C23 1.406(3)
C19 C20 1.390(4)
C19 C27 1.517(4)
C20 C21 1.382(4)
C21 C22 1.374(4)
C22 C23 1.395(3)
C23 C24 1.514(3)
C24 C25 1.528(3)
C24 C26 1.534(3)
C27 C28 1.515(5)
C27 C29 1.530(4)
C30 C31 1.518(3)
C31 C32 1.530(3)
C31 C33 1.522(3)
C31 C34 1.507(3)
C35 C36 1.523(4)
C36 C37 1.526(4)
C36 C38 1.533(4)
C36 C39 1.530(4)
C40 C41 1.548(4)
C40 C44 1.525(4)
C40 C45 1.526(4)
C41 C42 1.518(4)
C41 C43 1.525(4)
B1 B2 1.733(3)
B2 B3 1.732(3)
